data_2008545
loop_
_publ_author_name
'Zhang, Cungen'
'Sun, Jie'
'Kong, Xiangfu'
'Zhao, Chengxue'

_publ_section_title
;
 An oxamidato-bridged binuclear imidazole--copper(II) complex
;
_journal_issue 6
_journal_name_full 'Acta Crystallographica Section C'
_journal_page_first 873
_journal_page_last 875
_journal_paper_doi 10.1107/S0108270199001110
_journal_volume 55
_journal_year 1999
_chemical_formula_iupac '[Cu2(C8H16N4O2)(C3N2H4)2(NO3)2]'
_chemical_formula_moiety 'C14 H24 Cu2 N10 O8'
_chemical_formula_sum 'C14 H24 Cu2 N10 O8'
_chemical_formula_weight 587.50
_chemical_name_systematic
;
\m-[N,N'-bis(3-aminopropyl)-oxamidato(2-)]-N,N',O':N'',N''',O-bis[(nitrato-O)
(imidazole-N^3^)copper(II)]
;
_space_group_IT_number 2
_symmetry_cell_setting triclinic
_symmetry_space_group_name_Hall '-P 1'
_symmetry_space_group_name_H-M 'P -1'
_cell_angle_alpha 95.00(2)
_cell_angle_beta 92.92(2)
_cell_angle_gamma 105.17(2)
_cell_formula_units_Z 1
_cell_length_a 7.898(2)
_cell_length_b 10.188(3)
_cell_length_c 7.064(2)
_cell_measurement_reflns_used 16
_cell_measurement_temperature 293
_cell_measurement_theta_max 25.18
_cell_measurement_theta_min 18.28
_cell_volume 544.9(3)
_computing_cell_refinement 'MSC/AFC Diffractometer Control Software'
_computing_data_collection
;MSC/AFC Diffractometer Control Software (Molecular Structure Corporation,
 1992)
;
_computing_data_reduction 'TEXSAN (Molecular Structure Corporation, 1985)'
_computing_publication_material TEXSAN
_computing_structure_refinement TEXSAN
_computing_structure_solution 'SHELXS86 (Sheldrick, 1985)'
_diffrn_ambient_temperature 293
_diffrn_measurement_device AFC-7R
_diffrn_measurement_method '\w/2\q scans'
_diffrn_radiation_monochromator graphite
_diffrn_radiation_source 'X-ray tube'
_diffrn_radiation_type 'Mo K\a'
_diffrn_radiation_wavelength 0.7107
_diffrn_reflns_av_R_equivalents 0.014
_diffrn_reflns_limit_h_max 9
_diffrn_reflns_limit_h_min 0
_diffrn_reflns_limit_k_max 13
_diffrn_reflns_limit_k_min -13
_diffrn_reflns_limit_l_max 9
_diffrn_reflns_limit_l_min -9
_diffrn_reflns_number 2696
_diffrn_reflns_theta_max 27.5
_diffrn_standards_decay_% 0.29
_diffrn_standards_interval_count 200
_diffrn_standards_number 3
_exptl_absorpt_coefficient_mu 2.0
_exptl_absorpt_correction_T_max 0.670
_exptl_absorpt_correction_T_min 0.447
_exptl_absorpt_correction_type 'azimuthal scans'
_exptl_crystal_colour green
_exptl_crystal_density_diffrn 1.790
_exptl_crystal_description prismatic
_exptl_crystal_size_max 0.30
_exptl_crystal_size_mid 0.24
_exptl_crystal_size_min 0.20
_refine_diff_density_max 0.45
_refine_diff_density_min -0.54
_refine_ls_extinction_method none
_refine_ls_goodness_of_fit_ref 1.65
_refine_ls_hydrogen_treatment riding
_refine_ls_number_parameters 155
_refine_ls_number_reflns 2513
_refine_ls_R_factor_gt 0.027
_refine_ls_shift/su_max 0.001
_refine_ls_structure_factor_coef F
_refine_ls_weighting_details 'w = 1/[\s^2^(F)]'
_refine_ls_weighting_scheme calc
_refine_ls_wR_factor_ref 0.040
_reflns_number_gt 2328
_reflns_number_total 2513
_reflns_threshold_expression I>3\s(I)
_cod_data_source_file cf1295.cif
_cod_data_source_block I
_cod_original_cell_volume 544.9(2)
_cod_database_code 2008545

loop_
_symmetry_equiv_pos_as_xyz
x,y,z
-x,-y,-z

loop_
_atom_site_label
_atom_site_fract_x
_atom_site_fract_y
_atom_site_fract_z
_atom_site_U_iso_or_equiv
_atom_site_adp_type
_atom_site_type_symbol
Cu .72637(3) .31724(3) .32617(4) .0266 Uani Cu
O1 .7977(2) .5162(2) .4050(3) .0335 Uani O
O2 .6183(3) .2454(2) .6641(3) .0499 Uani O
O3 .6987(3) .0989(2) .8259(3) .0513 Uani O
O4 .8179(3) .3152(2) .8999(4) .0530 Uani O
N1 .9666(3) .3268(2) .4265(3) .0268 Uani N
N2 .6586(3) .1150(2) .2515(3) .0313 Uani N
N3 .5036(3) .3406(2) .2105(3) .0291 Uani N
N4 .3087(3) .4462(2) .1252(3) .0334 Uani N
N5 .7110(3) .2198(2) .7947(3) .0375 Uani N
C1 1.0493(3) .4465(2) .5068(3) .0264 Uani C
C2 1.0538(3) .2171(3) .4371(4) .0320 Uani C
C3 .9622(4) .0939(3) .2981(4) .0330 Uani C
C4 .7710(3) .0342(2) .3338(3) .0315 Uani C
C5 .4548(3) .4555(3) .2332(4) .0307 Uani C
C6 .3793(4) .2554(3) .0784(4) .0361 Uani C
C7 .2589(4) .3207(3) .0247(4) .0397 Uani C
H1 1.1695 .2484 .4180 .0432 Uiso H
H2 1.0523 .1911 .5736 .016 Uiso H
H3 1.0218 .0249 .3033 .0390 Uiso H
H4 .9647 .1247 .1649 .0482 Uiso H
H5 .7500 .0304 .4579 .0371 Uiso H
H6 .7355 -.0600 .2833 .0456 Uiso H
H7 .3915 .1919 .0438 .0379 Uiso H
H8 .1663 .2922 -.0670 .0456 Uiso H
H9 .2561 .5119 .1198 .0456 Uiso H
H10 .5084 .5362 .3122 .0432 Uiso H
H11 .6588 .1120 .1325 3.5972 Uiso H#
H12 .5579 .0854 .2839 3.5972 Uiso H#

loop_
_atom_site_aniso_label
_atom_site_aniso_U_11
_atom_site_aniso_U_22
_atom_site_aniso_U_33
_atom_site_aniso_U_12
_atom_site_aniso_U_13
_atom_site_aniso_U_23
Cu .0193(2) .0245(2) .0343(2) -.00030(10) -.00470(10) .00530(10)
O1 .0218(8) .0268(9) .0500(10) -.0024(7) -.0098(7) .0071(7)
O2 .0420(10) .069(2) .0420(10) .0110(10) .0017(9) .0200(10)
O3 .067(2) .0380(10) .0480(10) .0042(9) .0030(10) .0120(10)
O4 .0430(10) .0430(10) .0700(10) -.0020(10) -.0130(10) .0118(10)
N1 .0207(10) .0242(9) .0350(10) .0010(8) -.0029(8) .0069(8)
N2 .0300(10) .0270(10) .0350(10) .0021(8) -.0068(9) .0054(9)
N3 .0222(10) .0320(10) .0320(10) .0018(8) -.0029(8) .0066(8)
N4 .0260(10) .0400(10) .0380(10) .0083(9) .0016(9) .0144(9)
N5 .0340(10) .0430(10) .0360(10) .0052(10) .0073(9) .0110(10)
C1 .0200(10) .0270(10) .0320(10) .0034(9) -.0004(9) .0066(9)
C2 .0250(10) .0260(10) .0450(10) .0013(10) -.0050(10) .0087(10)
C3 .0370(10) .0270(10) .0370(10) -.0010(10) -.0010(10) .0120(10)
C4 .0360(10) .0230(10) .0330(10) .0024(9) -.0050(10) .0061(10)
C5 .0250(10) .0340(10) .0330(10) .0027(10) -.0004(9) .0087(10)
C6 .0310(10) .0340(10) .0400(10) -.0060(10) -.0090(10) .0070(10)
C7 .0310(10) .046(2) .0380(10) .0030(10) -.0090(10) .0080(10)

loop_
_atom_type_symbol
_atom_type_scat_dispersion_real
_atom_type_scat_dispersion_imag
_atom_type_scat_source
'C ' 0.003 0.002 'International Tables Vol C Tables 4.2.6.8 and 6.1.1.4'
H 0.000 0.000 'International Tables Vol C Tables 4.2.6.8 and 6.1.1.4'
O 0.011 0.006 'International Tables Vol C Tables 4.2.6.8 and 6.1.1.4'
N 0.006 0.003 'International Tables Vol C Tables 4.2.6.8 and 6.1.1.4'
Cu 0.320 1.265 'International Tables Vol C Tables 4.2.6.8 and 6.1.1.4'

loop_
_geom_angle_atom_site_label_1
_geom_angle_atom_site_label_2
_geom_angle_atom_site_label_3
_geom_angle
_geom_angle_publ_flag
O1 Cu O2 95.49(8) y
O1 Cu N1 83.57(8) y
O1 Cu N2 178.52(7) y
O1 Cu N3 87.93(8) y
O2 Cu N1 87.68(8) y
O2 Cu N2 83.78(8) y
O2 Cu N3 99.02(8) y
N1 Cu N2 95.10(8) y
N1 Cu N3 169.66(8) y
N2 Cu N3 93.45(9) y
Cu O1 C1 111.40(10) y
Cu O2 N5 125.4(2) y
Cu N1 C1 112.7(2) y
Cu N1 C2 129.4(2) y
C1 N1 C2 117.6(2) y
Cu N2 C4 117.7(2) y
Cu N3 C5 124.0(2) y
Cu N3 C6 130.5(2) y
C5 N3 C6 105.1(2) n
C5 N4 C7 108.5(2) n
O2 N5 O3 120.4(3) n
O2 N5 O4 120.6(2) n
O3 N5 O4 119.0(2) n
O1 C1 N1 128.0(2) n
O1 C1 C1 117.2(3) n
N1 C1 C1 114.7(3) n
N1 C2 C3 111.0(2) n
C2 C3 C4 113.2(2) n
N2 C4 C3 110.6(2) n
N3 C5 N4 111.0(2) n
N3 C6 C7 109.6(2) n
N4 C7 C6 105.8(2) n

loop_
_geom_bond_atom_site_label_1
_geom_bond_atom_site_label_2
_geom_bond_site_symmetry_1
_geom_bond_site_symmetry_2
_geom_bond_distance
_geom_bond_publ_flag
Cu O1 . . 1.977(2) yes
Cu O2 . . 2.673(2) yes
Cu N1 . . 1.967(2) yes
Cu N2 . . 2.003(2) yes
Cu N3 . . 1.982(2) yes
O1 C1 . 2_766 1.279(3) yes
O2 N5 . . 1.236(3) n
O3 N5 . . 1.250(3) n
O4 N5 . . 1.261(3) n
N1 C1 . . 1.288(3) yes
N1 C2 . . 1.463(3) n
N2 C4 . . 1.488(3) n
N3 C5 . . 1.324(3) n
N3 C6 . . 1.381(3) n
N4 C5 . . 1.328(3) n
N4 C7 . . 1.358(4) n
C1 C1 . 2_766 1.504(4) yes
C2 C3 . . 1.517(3) n
C3 C4 . . 1.516(4) n
C6 C7 . . 1.352(4) n
